data_1543046
loop_
_publ_author_name
'Wang, Huan'
'Hesek, Dusan'
'Lee, Mijoon'
'Lastochkin, Elena'
'Oliver, Allen G.'
'Chang, Mayland'
'Mobashery, Shahriar'

_publ_section_title
;
 The Natural Product Essramycin and Three of Its Isomers Are Devoid of
 Antibacterial Activity.
;
_journal_issue 4
_journal_name_full 'Journal of natural products'
_journal_page_first 1219
_journal_page_last 1222
_journal_paper_doi 10.1021/acs.jnatprod.6b00057
_journal_volume 79
_journal_year 2016
_chemical_formula_moiety 'C14 H12 N4 O2'
_chemical_formula_sum 'C14 H12 N4 O2'
_chemical_formula_weight 268.28
_space_group_crystal_system monoclinic
_space_group_IT_number 14
_space_group_name_Hall '-P 2yn'
_space_group_name_H-M_alt 'P 1 21/n 1'
_symmetry_space_group_name_Hall '-P 2yn'
_symmetry_space_group_name_H-M 'P 1 21/n 1'
_atom_sites_solution_hydrogens mixed
_atom_sites_solution_primary vecmap
_atom_sites_solution_secondary difmap
_audit_creation_method SHELXL-2014/7
_cell_angle_alpha 90
_cell_angle_beta 93.211(2)
_cell_angle_gamma 90
_cell_formula_units_Z 4
_cell_length_a 5.5805(2)
_cell_length_b 8.5947(4)
_cell_length_c 25.8960(11)
_cell_measurement_reflns_used 9920
_cell_measurement_temperature 120(2)
_cell_measurement_theta_max 71.69
_cell_measurement_theta_min 3.42
_cell_volume 1240.09(9)
_computing_cell_refinement 'Bruker SAINT (Bruker, 2015)'
_computing_data_collection 'Bruker APEX-2 (Bruker, 2015)'
_computing_data_reduction 'Bruker SAINT (Bruker, 2015)'
_computing_molecular_graphics 'Bruker XP (Bruker, 2015)'
_computing_publication_material 'CIFTAB (Sheldrick, 2008)'
_computing_structure_refinement 'SHELXL-2014/7 (Sheldrick, 2015)'
_computing_structure_solution 'SHELXT-2014/2 (Sheldrick, 2015)'
_diffrn_ambient_temperature 120(2)
_diffrn_detector_area_resol_mean 8.33
_diffrn_measured_fraction_theta_full 0.997
_diffrn_measured_fraction_theta_max 0.989
_diffrn_measurement_device_type 'Bruker APEX-II'
_diffrn_measurement_method 'combination of \w and \f-scans '
_diffrn_radiation_type CuK\a
_diffrn_radiation_wavelength 1.54184
_diffrn_reflns_av_R_equivalents 0.0428
_diffrn_reflns_av_unetI/netI 0.0206
_diffrn_reflns_Laue_measured_fraction_full 0.997
_diffrn_reflns_Laue_measured_fraction_max 0.989
_diffrn_reflns_limit_h_max 6
_diffrn_reflns_limit_h_min -6
_diffrn_reflns_limit_k_max 10
_diffrn_reflns_limit_k_min -9
_diffrn_reflns_limit_l_max 31
_diffrn_reflns_limit_l_min -31
_diffrn_reflns_number 22121
_diffrn_reflns_point_group_measured_fraction_full 0.997
_diffrn_reflns_point_group_measured_fraction_max 0.989
_diffrn_reflns_theta_full 67.679
_diffrn_reflns_theta_max 72.170
_diffrn_reflns_theta_min 3.419
_diffrn_source 'Incoatec micro-focus'
_exptl_absorpt_coefficient_mu 0.828
_exptl_absorpt_correction_T_max 0.7535
_exptl_absorpt_correction_T_min 0.6631
_exptl_absorpt_correction_type numerical
_exptl_absorpt_process_details 'SADABS (Krause et al., 2015)'
_exptl_crystal_colour colorless
_exptl_crystal_density_diffrn 1.437
_exptl_crystal_description plate
_exptl_crystal_F_000 560
_exptl_crystal_size_max 0.269
_exptl_crystal_size_mid 0.136
_exptl_crystal_size_min 0.054
_refine_diff_density_max 0.265
_refine_diff_density_min -0.261
_refine_diff_density_rms 0.049
_refine_ls_extinction_method none
_refine_ls_goodness_of_fit_ref 1.086
_refine_ls_hydrogen_treatment mixed
_refine_ls_matrix_type full
_refine_ls_number_parameters 190
_refine_ls_number_reflns 2421
_refine_ls_number_restraints 0
_refine_ls_restrained_S_all 1.086
_refine_ls_R_factor_all 0.0453
_refine_ls_R_factor_gt 0.0432
_refine_ls_shift/su_max 0.001
_refine_ls_shift/su_mean 0.000
_refine_ls_structure_factor_coef Fsqd
_refine_ls_weighting_details 'w=1/[\s^2^(Fo^2^)+(0.0489P)^2^+0.9389P] where P=(Fo^2^+2Fc^2^)/3'
_refine_ls_weighting_scheme calc
_refine_ls_wR_factor_gt 0.1145
_refine_ls_wR_factor_ref 0.1158
_reflns_Friedel_coverage 0.000
_reflns_number_gt 2265
_reflns_number_total 2421
_reflns_threshold_expression 'I > 2\s(I)'
_cod_data_source_file np6b00057_si_002.cif
_cod_data_source_block 3
_cod_depositor_comments 'Adding full bibliography for 1543045--1543047.cif.'
_cod_database_code 1543046
_shelx_shelxl_version_number 2014/7
_shelx_space_group_comment
;
The symmetry employed for this shelxl refinement is uniquely defined
by the following loop, which should always be used as a source of
symmetry information in preference to the above space-group names.
They are only intended as comments.
;
_shelx_estimated_absorpt_t_min 0.808
_shelx_estimated_absorpt_t_max 0.957
_diffrn_source_monochromator 'MONTEL Multi-layer'

loop_
_space_group_symop_operation_xyz
'x, y, z'
'-x+1/2, y+1/2, -z+1/2'
'-x, -y, -z'
'x-1/2, -y-1/2, z-1/2'

loop_
_atom_site_label
_atom_site_type_symbol
_atom_site_fract_x
_atom_site_fract_y
_atom_site_fract_z
_atom_site_U_iso_or_equiv
_atom_site_adp_type
_atom_site_occupancy
_atom_site_site_symmetry_order
_atom_site_calc_flag
_atom_site_refinement_flags_posn
_atom_site_refinement_flags_adp
N1 N 0.8055(2) 0.31714(15) 0.53864(5) 0.0217(3) Uani 1 1 d . .
N3 N 0.5650(2) 0.14877(15) 0.58069(5) 0.0220(3) Uani 1 1 d . .
N4 N 0.2672(2) 0.11642(15) 0.51026(5) 0.0203(3) Uani 1 1 d . .
H4N H 0.174(4) 0.051(3) 0.5268(8) 0.032(5) Uiso 1 1 d . .
N8 N 0.6064(2) 0.27629(14) 0.50762(5) 0.0197(3) Uani 1 1 d . .
O7 O 0.00435(19) 0.10133(13) 0.44031(4) 0.0230(3) Uani 1 1 d . .
O11 O 0.6905(3) 0.43852(18) 0.65969(5) 0.0501(4) Uani 1 1 d . .
C2 C 0.7700(3) 0.23760(18) 0.58117(6) 0.0216(3) Uani 1 1 d . .
C5 C 0.5454(3) 0.32735(17) 0.45790(6) 0.0203(3) Uani 1 1 d . .
C5' C 0.7095(3) 0.44047(18) 0.43432(6) 0.0233(3) Uani 1 1 d . .
H5A H 0.8492 0.3852 0.4222 0.035 Uiso 1 1 calc R U
H5B H 0.7627 0.5181 0.4602 0.035 Uiso 1 1 calc R U
H5C H 0.6244 0.4926 0.4050 0.035 Uiso 1 1 calc R U
C6 C 0.3402(3) 0.26932(18) 0.43523(6) 0.0211(3) Uani 1 1 d . .
H6 H 0.291(3) 0.300(2) 0.4010(8) 0.026(5) Uiso 1 1 d . .
C7 C 0.1915(3) 0.15826(17) 0.46062(6) 0.0207(3) Uani 1 1 d . .
C9 C 0.4700(3) 0.17586(17) 0.53397(6) 0.0197(3) Uani 1 1 d . .
C10 C 0.9421(3) 0.24213(19) 0.62738(6) 0.0238(4) Uani 1 1 d . .
H10A H 1.0999 0.2795 0.6169 0.029 Uiso 1 1 calc R U
H10B H 0.9639 0.1356 0.6414 0.029 Uiso 1 1 calc R U
C11 C 0.8538(3) 0.3485(2) 0.66951(7) 0.0280(4) Uani 1 1 d . .
C12 C 0.9748(3) 0.34057(19) 0.72224(6) 0.0260(4) Uani 1 1 d . .
C13 C 1.1866(3) 0.2583(2) 0.73241(7) 0.0311(4) Uani 1 1 d . .
H13 H 1.2570 0.2023 0.7055 0.037 Uiso 1 1 calc R U
C14 C 1.2952(4) 0.2579(2) 0.78203(7) 0.0358(4) Uani 1 1 d . .
H14 H 1.4405 0.2022 0.7889 0.043 Uiso 1 1 calc R U
C15 C 1.1921(4) 0.3385(2) 0.82145(7) 0.0361(4) Uani 1 1 d . .
H15 H 1.2677 0.3388 0.8552 0.043 Uiso 1 1 calc R U
C16 C 0.9792(4) 0.4184(2) 0.81161(7) 0.0371(4) Uani 1 1 d . .
H16 H 0.9072 0.4717 0.8389 0.044 Uiso 1 1 calc R U
C17 C 0.8705(3) 0.4211(2) 0.76216(7) 0.0323(4) Uani 1 1 d . .
H17 H 0.7256 0.4774 0.7554 0.039 Uiso 1 1 calc R U

loop_
_atom_site_aniso_label
_atom_site_aniso_U_11
_atom_site_aniso_U_22
_atom_site_aniso_U_33
_atom_site_aniso_U_23
_atom_site_aniso_U_13
_atom_site_aniso_U_12
N1 0.0220(7) 0.0188(6) 0.0239(7) -0.0021(5) -0.0007(5) -0.0011(5)
N3 0.0245(7) 0.0186(6) 0.0229(7) -0.0001(5) 0.0011(5) 0.0003(5)
N4 0.0197(7) 0.0164(6) 0.0248(7) 0.0013(5) 0.0018(5) -0.0015(5)
N8 0.0210(6) 0.0156(6) 0.0225(6) -0.0005(5) 0.0012(5) -0.0004(5)
O7 0.0227(6) 0.0196(5) 0.0264(6) 0.0011(4) -0.0015(4) -0.0022(4)
O11 0.0616(10) 0.0523(9) 0.0347(7) -0.0113(7) -0.0132(7) 0.0319(8)
C2 0.0228(8) 0.0174(7) 0.0246(8) -0.0026(6) 0.0017(6) 0.0021(6)
C5 0.0236(8) 0.0143(7) 0.0234(7) -0.0005(6) 0.0033(6) 0.0031(6)
C5' 0.0251(8) 0.0183(7) 0.0266(8) 0.0033(6) 0.0007(6) -0.0008(6)
C6 0.0225(8) 0.0177(7) 0.0231(8) 0.0012(6) 0.0010(6) 0.0016(6)
C7 0.0227(8) 0.0150(7) 0.0244(8) -0.0009(6) 0.0012(6) 0.0031(6)
C9 0.0211(7) 0.0135(7) 0.0247(8) -0.0012(6) 0.0031(6) 0.0013(6)
C10 0.0250(8) 0.0217(8) 0.0245(8) -0.0012(6) 0.0004(6) 0.0002(6)
C11 0.0330(9) 0.0230(8) 0.0277(9) -0.0015(7) -0.0020(7) 0.0037(7)
C12 0.0320(9) 0.0205(8) 0.0253(8) -0.0003(6) -0.0002(7) -0.0018(7)
C13 0.0368(10) 0.0270(9) 0.0290(9) -0.0021(7) -0.0015(7) -0.0002(7)
C14 0.0395(11) 0.0310(9) 0.0356(10) 0.0023(8) -0.0090(8) 0.0006(8)
C15 0.0516(12) 0.0307(9) 0.0249(8) 0.0022(7) -0.0078(8) -0.0094(8)
C16 0.0514(12) 0.0331(10) 0.0268(9) -0.0042(7) 0.0039(8) -0.0033(9)
C17 0.0390(10) 0.0282(9) 0.0295(9) -0.0024(7) 0.0009(7) 0.0016(8)

loop_
_atom_type_symbol
_atom_type_description
_atom_type_scat_dispersion_real
_atom_type_scat_dispersion_imag
_atom_type_scat_source
C C 0.0181 0.0091 'International Tables Vol C Tables 4.2.6.8 and 6.1.1.4'
H H 0.0000 0.0000 'International Tables Vol C Tables 4.2.6.8 and 6.1.1.4'
N N 0.0311 0.0180 'International Tables Vol C Tables 4.2.6.8 and 6.1.1.4'
O O 0.0492 0.0322 'International Tables Vol C Tables 4.2.6.8 and 6.1.1.4'

loop_
_geom_angle_atom_site_label_1
_geom_angle_atom_site_label_2
_geom_angle_atom_site_label_3
_geom_angle
C2 N1 N8 101.57(12)
C9 N3 C2 101.69(13)
C9 N4 C7 121.88(14)
C9 N4 H4N 120.9(13)
C7 N4 H4N 117.2(13)
C9 N8 N1 108.94(12)
C9 N8 C5 123.55(13)
N1 N8 C5 127.50(13)
N1 C2 N3 116.32(14)
N1 C2 C10 122.38(14)
N3 C2 C10 121.30(14)
C6 C5 N8 116.41(14)
C6 C5 C5' 125.97(14)
N8 C5 C5' 117.61(14)
C5 C5' H5A 109.5
C5 C5' H5B 109.5
H5A C5' H5B 109.5
C5 C5' H5C 109.5
H5A C5' H5C 109.5
H5B C5' H5C 109.5
C5 C6 C7 122.63(15)
C5 C6 H6 119.7(12)
C7 C6 H6 117.7(12)
O7 C7 N4 119.89(14)
O7 C7 C6 123.86(14)
N4 C7 C6 116.24(14)
N3 C9 N4 129.28(14)
N3 C9 N8 111.48(14)
N4 C9 N8 119.22(14)
C2 C10 C11 111.71(13)
C2 C10 H10A 109.3
C11 C10 H10A 109.3
C2 C10 H10B 109.3
C11 C10 H10B 109.3
H10A C10 H10B 107.9
O11 C11 C12 121.22(16)
O11 C11 C10 120.11(15)
C12 C11 C10 118.67(14)
C13 C12 C17 119.78(16)
C13 C12 C11 122.25(15)
C17 C12 C11 117.97(16)
C14 C13 C12 119.91(17)
C14 C13 H13 120.0
C12 C13 H13 120.0
C15 C14 C13 120.18(18)
C15 C14 H14 119.9
C13 C14 H14 119.9
C16 C15 C14 120.02(17)
C16 C15 H15 120.0
C14 C15 H15 120.0
C15 C16 C17 120.35(18)
C15 C16 H16 119.8
C17 C16 H16 119.8
C16 C17 C12 119.74(18)
C16 C17 H17 120.1
C12 C17 H17 120.1

loop_
_geom_bond_atom_site_label_1
_geom_bond_atom_site_label_2
_geom_bond_distance
N1 C2 1.321(2)
N1 N8 1.3794(18)
N3 C9 1.314(2)
N3 C2 1.375(2)
N4 C9 1.357(2)
N4 C7 1.378(2)
N4 H4N 0.89(2)
N8 C9 1.359(2)
N8 C5 1.385(2)
O7 C7 1.2429(19)
O11 C11 1.212(2)
C2 C10 1.492(2)
C5 C6 1.353(2)
C5 C5' 1.490(2)
C5' H5A 0.9800
C5' H5B 0.9800
C5' H5C 0.9800
C6 C7 1.447(2)
C6 H6 0.95(2)
C10 C11 1.526(2)
C10 H10A 0.9900
C10 H10B 0.9900
C11 C12 1.490(2)
C12 C13 1.390(2)
C12 C17 1.398(2)
C13 C14 1.389(2)
C13 H13 0.9500
C14 C15 1.385(3)
C14 H14 0.9500
C15 C16 1.384(3)
C15 H15 0.9500
C16 C17 1.386(3)
C16 H16 0.9500
C17 H17 0.9500

loop_
_geom_hbond_atom_site_label_D
_geom_hbond_atom_site_label_H
_geom_hbond_atom_site_label_A
_geom_hbond_distance_DH
_geom_hbond_distance_HA
_geom_hbond_distance_DA
_geom_hbond_angle_DHA
_geom_hbond_site_symmetry_A
N4 H4N O7 0.89(2) 1.87(2) 2.7667(18) 175(2) 3_556

loop_
_geom_torsion_atom_site_label_1
_geom_torsion_atom_site_label_2
_geom_torsion_atom_site_label_3
_geom_torsion_atom_site_label_4
_geom_torsion
C2 N1 N8 C9 -0.26(15)
C2 N1 N8 C5 178.94(14)
N8 N1 C2 N3 -0.17(17)
N8 N1 C2 C10 179.51(13)
C9 N3 C2 N1 0.53(18)
C9 N3 C2 C10 -179.16(14)
C9 N8 C5 C6 -1.3(2)
N1 N8 C5 C6 179.62(14)
C9 N8 C5 C5' 178.58(14)
N1 N8 C5 C5' -0.5(2)
N8 C5 C6 C7 -0.8(2)
C5' C5 C6 C7 179.36(14)
C9 N4 C7 O7 -179.88(14)
C9 N4 C7 C6 -0.1(2)
C5 C6 C7 O7 -178.78(15)
C5 C6 C7 N4 1.5(2)
C2 N3 C9 N4 177.94(15)
C2 N3 C9 N8 -0.66(16)
C7 N4 C9 N3 179.65(15)
C7 N4 C9 N8 -1.8(2)
N1 N8 C9 N3 0.62(17)
C5 N8 C9 N3 -178.61(13)
N1 N8 C9 N4 -178.14(13)
C5 N8 C9 N4 2.6(2)
N1 C2 C10 C11 101.57(18)
N3 C2 C10 C11 -78.76(18)
C2 C10 C11 O11 -14.0(2)
C2 C10 C11 C12 166.92(15)
O11 C11 C12 C13 -168.97(19)
C10 C11 C12 C13 10.1(2)
O11 C11 C12 C17 10.2(3)
C10 C11 C12 C17 -170.71(16)
C17 C12 C13 C14 -0.8(3)
C11 C12 C13 C14 178.38(17)
C12 C13 C14 C15 0.4(3)
C13 C14 C15 C16 0.6(3)
C14 C15 C16 C17 -1.3(3)
C15 C16 C17 C12 1.0(3)
C13 C12 C17 C16 0.1(3)
C11 C12 C17 C16 -179.10(17)
